data_8102995
loop_
_publ_author_name
'Roman Gumeniuk'
'Yurii Prots'
'Walter Schnelle'
'Andreas Leithe-Jasper'

_publ_section_title
;
 Refinement of the crystal structures of scandium nickel boride,
 Sc2Ni21B6 and zirconium nickel boride, Zr2Ni21B6
;
_journal_issue 4
_journal_name_full 'Zeitschrift f\"ur Kristallographie - New Crystal Structures'
_journal_page_first 327
_journal_volume 223
_journal_year 2008
_chemical_formula_sum 'B24 Ni84 Sc8'
_chemical_formula_weight 5550.76
_chemical_name_systematic
; 
scandium nickel boride
Sc~2~Ni~21~B~6~
;
_space_group_IT_number 225
_symmetry_cell_setting cubic
_symmetry_space_group_name_Hall '-F 4 2 3'
_symmetry_space_group_name_H-M 'F m -3 m'
_atom_sites_solution_hydrogens geom
_atom_sites_solution_primary direct
_atom_sites_solution_secondary difmap
_audit_creation_method SHELXL-97
_cell_angle_alpha 90.00
_cell_angle_beta 90.00
_cell_angle_gamma 90.00
_cell_formula_units_Z 4
_cell_length_a 10.5940(3)
_cell_length_b 10.5940(3)
_cell_length_c 10.5940(3)
_cell_measurement_reflns_used 1772
_cell_measurement_temperature 293(2)
_cell_measurement_theta_max 33.27
_cell_measurement_theta_min 3.33
_cell_volume 1188.99(6)
_computing_cell_refinement 'CrystalClear (Rigaku/MSC Inc., 2005)'
_computing_data_collection 'CrystalClear (Rigaku/MSC Inc., 2005)'
_computing_data_reduction 'CrystalClear (Rigaku/MSC Inc., 2005)'
_computing_structure_refinement 'SHELXL-97 (Sheldrick, 1997)'
_computing_structure_solution 'SHELXS-97 (Sheldrick, 1990)'
_diffrn_ambient_temperature 273(2)
_diffrn_measurement_device_type 'Rigaku AFC7'
_diffrn_measurement_method oscillation
_diffrn_radiation_monochromator graphite
_diffrn_radiation_source 'Sealed Tube'
_diffrn_radiation_type MoK\a
_diffrn_radiation_wavelength 0.71073
_diffrn_reflns_av_R_equivalents 0.0249
_diffrn_reflns_limit_h_max 13
_diffrn_reflns_limit_h_min -15
_diffrn_reflns_limit_k_max 16
_diffrn_reflns_limit_k_min -16
_diffrn_reflns_limit_l_max 15
_diffrn_reflns_limit_l_min -9
_diffrn_reflns_number 3146
_diffrn_reflns_theta_max 33.80
_diffrn_reflns_theta_min 3.33
_exptl_absorpt_coefficient_mu 33.349
_exptl_absorpt_correction_T_max 1.0000
_exptl_absorpt_correction_T_min 0.5508
_exptl_absorpt_correction_type multi-scan
_exptl_crystal_colour metallic
_exptl_crystal_density_diffrn 7.752
_exptl_crystal_density_method 'not measured'
_exptl_crystal_description 'irregular shape'
_exptl_crystal_F_000 2640
_exptl_crystal_size_max 0.030
_exptl_crystal_size_mid 0.050
_exptl_crystal_size_min 0.065
_refine_ls_extinction_coef 0.00102(8)
_refine_ls_extinction_expression Fc^*^=kFc[1+0.001xFc^2^\l^3^/sin(2\q)]^-1/4^
_refine_ls_extinction_method SHELXL
_refine_ls_goodness_of_fit_ref 1.286
_refine_ls_hydrogen_treatment mixed
_refine_ls_matrix_type full
_refine_ls_number_parameters 14
_refine_ls_number_reflns 154
_refine_ls_number_restraints 0
_refine_ls_restrained_S_all 1.286
_refine_ls_R_factor_all 0.0182
_refine_ls_R_factor_gt 0.0178
_refine_ls_shift/su_max 0.000
_refine_ls_shift/su_mean 0.000
_refine_ls_structure_factor_coef Fsqd
_refine_ls_weighting_details 'calc w=1/[\s^2^(Fo^2^)+(0.0186P)^2^+13.6486P] where P=(Fo^2^+2Fc^2^)/3'
_refine_ls_weighting_scheme calc
_refine_ls_wR_factor_gt 0.0406
_refine_ls_wR_factor_ref 0.0412
_reflns_number_gt 153
_reflns_number_total 154
_reflns_threshold_expression >2sigma(I)
_cod_data_source_file 409959.cff
_cod_data_source_block 0000b_Sc2Ni21B6
_cod_depositor_comments
;
The following automatic conversions were performed:
'_exptl_absorpt_correction_type' value 'Multi-scan' changed to
'multi-scan' according to
'/home/saulius/struct/CIF-dictionaries/cif_core.dic' dictionary named
'cif_core.dic' version 2.4.1 from 2010-06-29.

Automatic conversion script
Id: cif_fix_enum 1555 2011-01-17 13:19:09Z saulius 
;
_cod_original_sg_symbol_Hall ???
_cod_original_sg_symbol_H-M Fm-3m
_cod_database_code 8102995
_diffrn_reflns_av_sigmai/deti 0.0488

loop_
_symmetry_equiv_pos_as_xyz
'x, y, z'
'x, -y, -z'
'-x, -y, z'
'-x, y, -z'
'-y, x, z'
'y, x, -z'
'y, -x, z'
'-y, -x, -z'
'y, z, x'
'-y, -z, x'
'y, -z, -x'
'-y, z, -x'
'-z, y, x'
'-z, -y, -x'
'z, -y, x'
'z, y, -x'
'z, x, y'
'-z, x, -y'
'-z, -x, y'
'z, -x, -y'
'-x, -z, -y'
'-x, z, y'
'x, -z, y'
'x, z, -y'
'x, y+1/2, z+1/2'
'x, -y+1/2, -z+1/2'
'-x, -y+1/2, z+1/2'
'-x, y+1/2, -z+1/2'
'-y, x+1/2, z+1/2'
'y, x+1/2, -z+1/2'
'y, -x+1/2, z+1/2'
'-y, -x+1/2, -z+1/2'
'y, z+1/2, x+1/2'
'-y, -z+1/2, x+1/2'
'y, -z+1/2, -x+1/2'
'-y, z+1/2, -x+1/2'
'-z, y+1/2, x+1/2'
'-z, -y+1/2, -x+1/2'
'z, -y+1/2, x+1/2'
'z, y+1/2, -x+1/2'
'z, x+1/2, y+1/2'
'-z, x+1/2, -y+1/2'
'-z, -x+1/2, y+1/2'
'z, -x+1/2, -y+1/2'
'-x, -z+1/2, -y+1/2'
'-x, z+1/2, y+1/2'
'x, -z+1/2, y+1/2'
'x, z+1/2, -y+1/2'
'x+1/2, y, z+1/2'
'x+1/2, -y, -z+1/2'
'-x+1/2, -y, z+1/2'
'-x+1/2, y, -z+1/2'
'-y+1/2, x, z+1/2'
'y+1/2, x, -z+1/2'
'y+1/2, -x, z+1/2'
'-y+1/2, -x, -z+1/2'
'y+1/2, z, x+1/2'
'-y+1/2, -z, x+1/2'
'y+1/2, -z, -x+1/2'
'-y+1/2, z, -x+1/2'
'-z+1/2, y, x+1/2'
'-z+1/2, -y, -x+1/2'
'z+1/2, -y, x+1/2'
'z+1/2, y, -x+1/2'
'z+1/2, x, y+1/2'
'-z+1/2, x, -y+1/2'
'-z+1/2, -x, y+1/2'
'z+1/2, -x, -y+1/2'
'-x+1/2, -z, -y+1/2'
'-x+1/2, z, y+1/2'
'x+1/2, -z, y+1/2'
'x+1/2, z, -y+1/2'
'x+1/2, y+1/2, z'
'x+1/2, -y+1/2, -z'
'-x+1/2, -y+1/2, z'
'-x+1/2, y+1/2, -z'
'-y+1/2, x+1/2, z'
'y+1/2, x+1/2, -z'
'y+1/2, -x+1/2, z'
'-y+1/2, -x+1/2, -z'
'y+1/2, z+1/2, x'
'-y+1/2, -z+1/2, x'
'y+1/2, -z+1/2, -x'
'-y+1/2, z+1/2, -x'
'-z+1/2, y+1/2, x'
'-z+1/2, -y+1/2, -x'
'z+1/2, -y+1/2, x'
'z+1/2, y+1/2, -x'
'z+1/2, x+1/2, y'
'-z+1/2, x+1/2, -y'
'-z+1/2, -x+1/2, y'
'z+1/2, -x+1/2, -y'
'-x+1/2, -z+1/2, -y'
'-x+1/2, z+1/2, y'
'x+1/2, -z+1/2, y'
'x+1/2, z+1/2, -y'
'-x, -y, -z'
'-x, y, z'
'x, y, -z'
'x, -y, z'
'y, -x, -z'
'-y, -x, z'
'-y, x, -z'
'y, x, z'
'-y, -z, -x'
'y, z, -x'
'-y, z, x'
'y, -z, x'
'z, -y, -x'
'z, y, x'
'-z, y, -x'
'-z, -y, x'
'-z, -x, -y'
'z, -x, y'
'z, x, -y'
'-z, x, y'
'x, z, y'
'x, -z, -y'
'-x, z, -y'
'-x, -z, y'
'-x, -y+1/2, -z+1/2'
'-x, y+1/2, z+1/2'
'x, y+1/2, -z+1/2'
'x, -y+1/2, z+1/2'
'y, -x+1/2, -z+1/2'
'-y, -x+1/2, z+1/2'
'-y, x+1/2, -z+1/2'
'y, x+1/2, z+1/2'
'-y, -z+1/2, -x+1/2'
'y, z+1/2, -x+1/2'
'-y, z+1/2, x+1/2'
'y, -z+1/2, x+1/2'
'z, -y+1/2, -x+1/2'
'z, y+1/2, x+1/2'
'-z, y+1/2, -x+1/2'
'-z, -y+1/2, x+1/2'
'-z, -x+1/2, -y+1/2'
'z, -x+1/2, y+1/2'
'z, x+1/2, -y+1/2'
'-z, x+1/2, y+1/2'
'x, z+1/2, y+1/2'
'x, -z+1/2, -y+1/2'
'-x, z+1/2, -y+1/2'
'-x, -z+1/2, y+1/2'
'-x+1/2, -y, -z+1/2'
'-x+1/2, y, z+1/2'
'x+1/2, y, -z+1/2'
'x+1/2, -y, z+1/2'
'y+1/2, -x, -z+1/2'
'-y+1/2, -x, z+1/2'
'-y+1/2, x, -z+1/2'
'y+1/2, x, z+1/2'
'-y+1/2, -z, -x+1/2'
'y+1/2, z, -x+1/2'
'-y+1/2, z, x+1/2'
'y+1/2, -z, x+1/2'
'z+1/2, -y, -x+1/2'
'z+1/2, y, x+1/2'
'-z+1/2, y, -x+1/2'
'-z+1/2, -y, x+1/2'
'-z+1/2, -x, -y+1/2'
'z+1/2, -x, y+1/2'
'z+1/2, x, -y+1/2'
'-z+1/2, x, y+1/2'
'x+1/2, z, y+1/2'
'x+1/2, -z, -y+1/2'
'-x+1/2, z, -y+1/2'
'-x+1/2, -z, y+1/2'
'-x+1/2, -y+1/2, -z'
'-x+1/2, y+1/2, z'
'x+1/2, y+1/2, -z'
'x+1/2, -y+1/2, z'
'y+1/2, -x+1/2, -z'
'-y+1/2, -x+1/2, z'
'-y+1/2, x+1/2, -z'
'y+1/2, x+1/2, z'
'-y+1/2, -z+1/2, -x'
'y+1/2, z+1/2, -x'
'-y+1/2, z+1/2, x'
'y+1/2, -z+1/2, x'
'z+1/2, -y+1/2, -x'
'z+1/2, y+1/2, x'
'-z+1/2, y+1/2, -x'
'-z+1/2, -y+1/2, x'
'-z+1/2, -x+1/2, -y'
'z+1/2, -x+1/2, y'
'z+1/2, x+1/2, -y'
'-z+1/2, x+1/2, y'
'x+1/2, z+1/2, y'
'x+1/2, -z+1/2, -y'
'-x+1/2, z+1/2, -y'
'-x+1/2, -z+1/2, y'

loop_
_atom_site_label
_atom_site_type_symbol
_atom_site_fract_x
_atom_site_fract_y
_atom_site_fract_z
_atom_site_U_iso_or_equiv
_atom_site_adp_type
_atom_site_occupancy
_atom_site_symmetry_multiplicity
_atom_site_calc_flag
_atom_site_refinement_flags
_atom_site_disorder_assembly
_atom_site_disorder_group
Sc Sc 0.2500 0.2500 0.2500 0.0065(3) Uani 1 24 d S . .
Ni1 Ni 0.0000 0.0000 0.0000 0.0066(3) Uani 1 48 d S . .
Ni2 Ni 0.38564(3) 0.38564(3) 0.38564(3) 0.00563(18) Uani 1 6 d S . .
Ni3 Ni 0.0000 0.16967(3) 0.16967(3) 0.00581(18) Uani 1 4 d S . .
B B 0.2691(5) 0.0000 0.0000 0.0071(9) Uani 1 8 d S . .

loop_
_atom_site_aniso_label
_atom_site_aniso_U_11
_atom_site_aniso_U_22
_atom_site_aniso_U_33
_atom_site_aniso_U_23
_atom_site_aniso_U_13
_atom_site_aniso_U_12
Sc 0.0065(3) 0.0065(3) 0.0065(3) 0.000 0.000 0.000
Ni1 0.0066(3) 0.0066(3) 0.0066(3) 0.000 0.000 0.000
Ni2 0.00563(18) 0.00563(18) 0.00563(18) 0.00040(11) 0.00040(11) 0.00040(11)
Ni3 0.0061(2) 0.0057(2) 0.0057(2) 0.00028(15) 0.000 0.000
B 0.007(2) 0.0074(13) 0.0074(13) 0.000 0.000 0.000

loop_
_atom_type_symbol
_atom_type_description
_atom_type_scat_dispersion_real
_atom_type_scat_dispersion_imag
_atom_type_scat_source
B B 0.0013 0.0007 'International Tables Vol C Tables 4.2.6.8 and 6.1.1.4'
Ni Ni 0.3393 1.1124 'International Tables Vol C Tables 4.2.6.8 and 6.1.1.4'
Sc Sc 0.2519 0.3716 'International Tables Vol C Tables 4.2.6.8 and 6.1.1.4'

loop_
_geom_angle_atom_site_label_1
_geom_angle_atom_site_label_2
_geom_angle_atom_site_label_3
_geom_angle
_geom_angle_site_symmetry_1
_geom_angle_site_symmetry_3
_geom_angle_publ_flag
Ni2 Sc Ni2 109.5 . 52 ?
Ni2 Sc Ni2 109.5 . 75 ?
Ni2 Sc Ni2 109.5 52 75 ?
Ni2 Sc Ni2 109.5 . 26 ?
Ni2 Sc Ni2 109.5 52 26 ?
Ni2 Sc Ni2 109.5 75 26 ?
Ni2 Sc Ni3 149.703(8) . . ?
Ni2 Sc Ni3 58.290(2) 52 . ?
Ni2 Sc Ni3 58.290(2) 75 . ?
Ni2 Sc Ni3 100.826(8) 26 . ?
Ni2 Sc Ni3 149.703(8) . 9 ?
Ni2 Sc Ni3 58.290(2) 52 9 ?
Ni2 Sc Ni3 100.826(8) 75 9 ?
Ni2 Sc Ni3 58.290(2) 26 9 ?
Ni3 Sc Ni3 51.812(14) . 9 ?
Ni2 Sc Ni3 149.703(8) . 7 ?
Ni2 Sc Ni3 100.826(8) 52 7 ?
Ni2 Sc Ni3 58.290(2) 75 7 ?
Ni2 Sc Ni3 58.290(2) 26 7 ?
Ni3 Sc Ni3 51.812(14) . 7 ?
Ni3 Sc Ni3 51.812(14) 9 7 ?
Ni2 Sc Ni3 58.290(2) . 155 ?
Ni2 Sc Ni3 149.703(8) 52 155 ?
Ni2 Sc Ni3 58.290(2) 75 155 ?
Ni2 Sc Ni3 100.826(8) 26 155 ?
Ni3 Sc Ni3 116.557(5) . 155 ?
Ni3 Sc Ni3 145.979(11) 9 155 ?
Ni3 Sc Ni3 94.909(3) 7 155 ?
Ni2 Sc Ni3 58.290(2) . 147 ?
Ni2 Sc Ni3 149.703(8) 52 147 ?
Ni2 Sc Ni3 100.826(8) 75 147 ?
Ni2 Sc Ni3 58.290(2) 26 147 ?
Ni3 Sc Ni3 145.979(11) . 147 ?
Ni3 Sc Ni3 116.557(5) 9 147 ?
Ni3 Sc Ni3 94.909(3) 7 147 ?
Ni3 Sc Ni3 51.812(14) 155 147 ?
Ni2 Sc Ni3 58.290(2) . 77 ?
Ni2 Sc Ni3 58.290(2) 52 77 ?
Ni2 Sc Ni3 149.703(8) 75 77 ?
Ni2 Sc Ni3 100.826(8) 26 77 ?
Ni3 Sc Ni3 116.557(5) . 77 ?
Ni3 Sc Ni3 94.909(3) 9 77 ?
Ni3 Sc Ni3 145.979(11) 7 77 ?
Ni3 Sc Ni3 116.557(5) 155 77 ?
Ni3 Sc Ni3 94.909(3) 147 77 ?
Ni2 Sc Ni3 58.290(2) . 125 ?
Ni2 Sc Ni3 58.290(2) 52 125 ?
Ni2 Sc Ni3 100.826(8) 75 125 ?
Ni2 Sc Ni3 149.703(8) 26 125 ?
Ni3 Sc Ni3 94.909(3) . 125 ?
Ni3 Sc Ni3 116.557(5) 9 125 ?
Ni3 Sc Ni3 145.979(11) 7 125 ?
Ni3 Sc Ni3 94.909(3) 155 125 ?
Ni3 Sc Ni3 116.557(5) 147 125 ?
Ni3 Sc Ni3 48.877(17) 77 125 ?
Ni2 Sc Ni3 58.290(2) . 75 ?
Ni2 Sc Ni3 100.826(8) 52 75 ?
Ni2 Sc Ni3 149.703(8) 75 75 ?
Ni2 Sc Ni3 58.290(2) 26 75 ?
Ni3 Sc Ni3 145.979(11) . 75 ?
Ni3 Sc Ni3 94.909(3) 9 75 ?
Ni3 Sc Ni3 116.557(5) 7 75 ?
Ni3 Sc Ni3 94.909(3) 155 75 ?
Ni3 Sc Ni3 48.877(17) 147 75 ?
Ni3 Sc Ni3 51.812(14) 77 75 ?
Ni3 Sc Ni3 94.909(3) 125 75 ?
Ni3 Ni1 Ni3 180.00(2) 105 9 ?
Ni3 Ni1 Ni3 60.0 105 97 ?
Ni3 Ni1 Ni3 120.0 9 97 ?
Ni3 Ni1 Ni3 60.0 105 103 ?
Ni3 Ni1 Ni3 120.0 9 103 ?
Ni3 Ni1 Ni3 60.0 97 103 ?
Ni3 Ni1 Ni3 120.0 105 7 ?
Ni3 Ni1 Ni3 60.0 9 7 ?
Ni3 Ni1 Ni3 120.0 97 7 ?
Ni3 Ni1 Ni3 180.00(2) 103 7 ?
Ni3 Ni1 Ni3 120.0 105 . ?
Ni3 Ni1 Ni3 60.0 9 . ?
Ni3 Ni1 Ni3 180.00(2) 97 . ?
Ni3 Ni1 Ni3 120.0 103 . ?
Ni3 Ni1 Ni3 60.0 7 . ?
Ni3 Ni1 Ni3 90.0 105 107 ?
Ni3 Ni1 Ni3 90.0 9 107 ?
Ni3 Ni1 Ni3 120.0 97 107 ?
Ni3 Ni1 Ni3 60.0 103 107 ?
Ni3 Ni1 Ni3 120.0 7 107 ?
Ni3 Ni1 Ni3 60.0 . 107 ?
Ni3 Ni1 Ni3 60.0 105 5 ?
Ni3 Ni1 Ni3 120.0 9 5 ?
Ni3 Ni1 Ni3 120.0 97 5 ?
Ni3 Ni1 Ni3 90.0 103 5 ?
Ni3 Ni1 Ni3 90.0 7 5 ?
Ni3 Ni1 Ni3 60.0 . 5 ?
Ni3 Ni1 Ni3 60.0 107 5 ?
Ni3 Ni1 Ni3 120.0 105 99 ?
Ni3 Ni1 Ni3 60.0 9 99 ?
Ni3 Ni1 Ni3 90.0 97 99 ?
Ni3 Ni1 Ni3 60.0 103 99 ?
Ni3 Ni1 Ni3 120.0 7 99 ?
Ni3 Ni1 Ni3 90.0 . 99 ?
Ni3 Ni1 Ni3 60.0 107 99 ?
Ni3 Ni1 Ni3 120.0 5 99 ?
Ni3 Ni1 Ni3 60.0 105 3 ?
Ni3 Ni1 Ni3 120.0 9 3 ?
Ni3 Ni1 Ni3 90.0 97 3 ?
Ni3 Ni1 Ni3 120.0 103 3 ?
Ni3 Ni1 Ni3 60.0 7 3 ?
Ni3 Ni1 Ni3 90.0 . 3 ?
Ni3 Ni1 Ni3 120.0 107 3 ?
Ni3 Ni1 Ni3 60.0 5 3 ?
Ni3 Ni1 Ni3 180.00(2) 99 3 ?
Ni3 Ni1 Ni3 120.0 105 101 ?
Ni3 Ni1 Ni3 60.0 9 101 ?
Ni3 Ni1 Ni3 60.0 97 101 ?
Ni3 Ni1 Ni3 90.0 103 101 ?
Ni3 Ni1 Ni3 90.0 7 101 ?
Ni3 Ni1 Ni3 120.0 . 101 ?
Ni3 Ni1 Ni3 120.0 107 101 ?
Ni3 Ni1 Ni3 180.00(2) 5 101 ?
Ni3 Ni1 Ni3 60.0 99 101 ?
Ni3 Ni1 Ni3 120.0 3 101 ?
Ni3 Ni1 Ni3 90.0 105 11 ?
Ni3 Ni1 Ni3 90.0 9 11 ?
Ni3 Ni1 Ni3 60.0 97 11 ?
Ni3 Ni1 Ni3 120.0 103 11 ?
Ni3 Ni1 Ni3 60.0 7 11 ?
Ni3 Ni1 Ni3 120.0 . 11 ?
Ni3 Ni1 Ni3 180.00(2) 107 11 ?
Ni3 Ni1 Ni3 120.0 5 11 ?
Ni3 Ni1 Ni3 120.0 99 11 ?
Ni3 Ni1 Ni3 60.0 3 11 ?
Ni3 Ni1 Ni3 60.0 101 11 ?
B Ni2 B 109.98(13) 81 53 ?
B Ni2 B 109.98(13) 81 25 ?
B Ni2 B 109.98(13) 53 25 ?
B Ni2 Ni2 54.99(6) 81 98_655 ?
B Ni2 Ni2 54.99(7) 53 98_655 ?
B Ni2 Ni2 125.78(13) 25 98_655 ?
B Ni2 Ni2 54.99(6) 81 100_565 ?
B Ni2 Ni2 125.78(13) 53 100_565 ?
B Ni2 Ni2 54.99(7) 25 100_565 ?
Ni2 Ni2 Ni2 90.0 98_655 100_565 ?
B Ni2 Ni2 125.78(13) 81 99_556 ?
B Ni2 Ni2 54.99(6) 53 99_556 ?
B Ni2 Ni2 54.99(6) 25 99_556 ?
Ni2 Ni2 Ni2 90.0 98_655 99_556 ?
Ni2 Ni2 Ni2 90.0 100_565 99_556 ?
B Ni2 Sc 108.96(13) 81 . ?
B Ni2 Sc 108.96(13) 53 . ?
B Ni2 Sc 108.96(13) 25 . ?
Ni2 Ni2 Sc 125.3 98_655 . ?
Ni2 Ni2 Sc 125.3 100_565 . ?
Ni2 Ni2 Sc 125.3 99_556 . ?
B Ni2 Ni3 95.95(5) 81 147 ?
B Ni2 Ni3 50.27(10) 53 147 ?
B Ni2 Ni3 152.62(2) 25 147 ?
Ni2 Ni2 Ni3 62.845(11) 98_655 147 ?
Ni2 Ni2 Ni3 149.538(9) 100_565 147 ?
Ni2 Ni2 Ni3 102.753(11) 99_556 147 ?
Sc Ni2 Ni3 68.801(12) . 147 ?
B Ni2 Ni3 95.95(5) 81 125 ?
B Ni2 Ni3 152.62(2) 53 125 ?
B Ni2 Ni3 50.27(10) 25 125 ?
Ni2 Ni2 Ni3 149.538(9) 98_655 125 ?
Ni2 Ni2 Ni3 62.845(11) 100_565 125 ?
Ni2 Ni2 Ni3 102.753(11) 99_556 125 ?
Sc Ni2 Ni3 68.801(12) . 125 ?
Ni3 Ni2 Ni3 137.57(3) 147 125 ?
B Ni2 Ni3 152.62(2) 81 35 ?
B Ni2 Ni3 95.95(5) 53 35 ?
B Ni2 Ni3 50.27(10) 25 35 ?
Ni2 Ni2 Ni3 149.538(9) 98_655 35 ?
Ni2 Ni2 Ni3 102.753(11) 100_565 35 ?
Ni2 Ni2 Ni3 62.845(11) 99_556 35 ?
Sc Ni2 Ni3 68.801(12) . 35 ?
Ni3 Ni2 Ni3 107.690(13) 147 35 ?
Ni3 Ni2 Ni3 57.215(17) 125 35 ?
B Ni2 Ni3 152.62(2) 81 155 ?
B Ni2 Ni3 50.27(10) 53 155 ?
B Ni2 Ni3 95.95(5) 25 155 ?
Ni2 Ni2 Ni3 102.753(11) 98_655 155 ?
Ni2 Ni2 Ni3 149.538(9) 100_565 155 ?
Ni2 Ni2 Ni3 62.845(11) 99_556 155 ?
Sc Ni2 Ni3 68.801(12) . 155 ?
Ni3 Ni2 Ni3 57.215(17) 147 155 ?
Ni3 Ni2 Ni3 107.690(13) 125 155 ?
Ni3 Ni2 Ni3 53.925(19) 35 155 ?
B Ni2 Ni3 50.27(10) 81 77 ?
B Ni2 Ni3 152.62(2) 53 77 ?
B Ni2 Ni3 95.95(5) 25 77 ?
Ni2 Ni2 Ni3 102.753(11) 98_655 77 ?
Ni2 Ni2 Ni3 62.845(11) 100_565 77 ?
Ni2 Ni2 Ni3 149.538(9) 99_556 77 ?
Sc Ni2 Ni3 68.801(12) . 77 ?
Ni3 Ni2 Ni3 107.690(13) 147 77 ?
Ni3 Ni2 Ni3 53.925(19) 125 77 ?
Ni3 Ni2 Ni3 107.690(13) 35 77 ?
Ni3 Ni2 Ni3 137.57(3) 155 77 ?
B Ni3 B 150.7(3) 9 5 ?
B Ni3 Ni3 104.63(14) 9 121 ?
B Ni3 Ni3 104.63(14) 5 121 ?
B Ni3 Ni3 110.95(9) 9 107 ?
B Ni3 Ni3 52.41(6) 5 107 ?
Ni3 Ni3 Ni3 120.0 121 107 ?
B Ni3 Ni3 52.41(6) 9 5 ?
B Ni3 Ni3 110.95(9) 5 5 ?
Ni3 Ni3 Ni3 120.0 121 5 ?
Ni3 Ni3 Ni3 60.0 107 5 ?
B Ni3 Ni1 75.37(14) 9 . ?
B Ni3 Ni1 75.37(14) 5 . ?
Ni3 Ni3 Ni1 180.00(2) 121 . ?
Ni3 Ni3 Ni1 60.0 107 . ?
Ni3 Ni3 Ni1 60.0 5 . ?
B Ni3 Ni3 110.95(9) 9 9 ?
B Ni3 Ni3 52.41(6) 5 9 ?
Ni3 Ni3 Ni3 120.0 121 9 ?
Ni3 Ni3 Ni3 90.0 107 9 ?
Ni3 Ni3 Ni3 120.0 5 9 ?
Ni1 Ni3 Ni3 60.0 . 9 ?
B Ni3 Ni3 52.41(6) 9 7 ?
B Ni3 Ni3 110.95(9) 5 7 ?
Ni3 Ni3 Ni3 120.0 121 7 ?
Ni3 Ni3 Ni3 120.0 107 7 ?
Ni3 Ni3 Ni3 90.0 5 7 ?
Ni1 Ni3 Ni3 60.0 . 7 ?
Ni3 Ni3 Ni3 60.0 9 7 ?
B Ni3 Ni2 148.79(7) 9 52 ?
B Ni3 Ni2 51.22(11) 5 52 ?
Ni3 Ni3 Ni2 63.037(10) 121 52 ?
Ni3 Ni3 Ni2 99.592(13) 107 52 ?
Ni3 Ni3 Ni2 158.783(13) 5 52 ?
Ni1 Ni3 Ni2 116.963(10) . 52 ?
Ni3 Ni3 Ni2 61.392(8) 9 52 ?
Ni3 Ni3 Ni2 106.665(10) 7 52 ?
B Ni3 Ni2 51.22(11) 9 75 ?
B Ni3 Ni2 148.79(7) 5 75 ?
Ni3 Ni3 Ni2 63.037(10) 121 75 ?
Ni3 Ni3 Ni2 158.783(13) 107 75 ?
Ni3 Ni3 Ni2 99.592(13) 5 75 ?
Ni1 Ni3 Ni2 116.963(10) . 75 ?
Ni3 Ni3 Ni2 106.665(10) 9 75 ?
Ni3 Ni3 Ni2 61.392(8) 7 75 ?
Ni2 Ni3 Ni2 99.92(3) 52 75 ?
B Ni3 Ni2 51.22(11) 9 172_455 ?
B Ni3 Ni2 148.79(7) 5 172_455 ?
Ni3 Ni3 Ni2 63.037(10) 121 172_455 ?
Ni3 Ni3 Ni2 106.665(10) 107 172_455 ?
Ni3 Ni3 Ni2 61.392(8) 5 172_455 ?
Ni1 Ni3 Ni2 116.963(10) . 172_455 ?
Ni3 Ni3 Ni2 158.783(13) 9 172_455 ?
Ni3 Ni3 Ni2 99.592(13) 7 172_455 ?
Ni2 Ni3 Ni2 126.075(19) 52 172_455 ?
Ni2 Ni3 Ni2 54.31(2) 75 172_455 ?
B Ni3 Ni2 148.79(7) 9 147_455 ?
B Ni3 Ni2 51.22(11) 5 147_455 ?
Ni3 Ni3 Ni2 63.037(10) 121 147_455 ?
Ni3 Ni3 Ni2 61.392(8) 107 147_455 ?
Ni3 Ni3 Ni2 106.665(10) 5 147_455 ?
Ni1 Ni3 Ni2 116.963(10) . 147_455 ?
Ni3 Ni3 Ni2 99.592(13) 9 147_455 ?
Ni3 Ni3 Ni2 158.783(13) 7 147_455 ?
Ni2 Ni3 Ni2 54.31(2) 52 147_455 ?
Ni2 Ni3 Ni2 126.075(19) 75 147_455 ?
Ni2 Ni3 Ni2 99.92(3) 172_455 147_455 ?
Ni3 B Ni3 75.19(12) 11 101 ?
Ni3 B Ni3 119.3(3) 11 9 ?
Ni3 B Ni3 75.19(12) 101 9 ?
Ni3 B Ni3 75.19(12) 11 7 ?
Ni3 B Ni3 119.3(3) 101 7 ?
Ni3 B Ni3 75.19(12) 9 7 ?
Ni3 B Ni2 142.24(4) 11 26 ?
Ni3 B Ni2 142.24(4) 101 26 ?
Ni3 B Ni2 78.502(19) 9 26 ?
Ni3 B Ni2 78.502(19) 7 26 ?
Ni3 B Ni2 78.502(19) 11 25_544 ?
Ni3 B Ni2 78.502(19) 101 25_544 ?
Ni3 B Ni2 142.24(4) 9 25_544 ?
Ni3 B Ni2 142.24(4) 7 25_544 ?
Ni2 B Ni2 108.4(3) 26 25_544 ?
Ni3 B Ni2 142.24(4) 11 124_554 ?
Ni3 B Ni2 78.502(19) 101 124_554 ?
Ni3 B Ni2 78.502(19) 9 124_554 ?
Ni3 B Ni2 142.24(4) 7 124_554 ?
Ni2 B Ni2 70.01(13) 26 124_554 ?
Ni2 B Ni2 70.01(13) 25_544 124_554 ?
Ni3 B Ni2 78.502(19) 11 123_545 ?
Ni3 B Ni2 142.24(4) 101 123_545 ?
Ni3 B Ni2 142.24(4) 9 123_545 ?
Ni3 B Ni2 78.502(19) 7 123_545 ?
Ni2 B Ni2 70.01(13) 26 123_545 ?
Ni2 B Ni2 70.01(13) 25_544 123_545 ?
Ni2 B Ni2 108.4(3) 124_554 123_545 ?

loop_
_geom_bond_atom_site_label_1
_geom_bond_atom_site_label_2
_geom_bond_distance
_geom_bond_site_symmetry_2
_geom_bond_publ_flag
Sc Ni2 2.4890(6) . ?
Sc Ni2 2.4890(6) 52 ?
Sc Ni2 2.4890(6) 75 ?
Sc Ni2 2.4890(6) 26 ?
Sc Ni3 2.9091(2) . ?
Sc Ni3 2.9091(2) 9 ?
Sc Ni3 2.9091(2) 7 ?
Sc Ni3 2.9091(2) 155 ?
Sc Ni3 2.9091(2) 147 ?
Sc Ni3 2.9091(2) 77 ?
Sc Ni3 2.9091(2) 125 ?
Sc Ni3 2.9091(2) 75 ?
Ni1 Ni3 2.5420(5) 105 ?
Ni1 Ni3 2.5420(5) 9 ?
Ni1 Ni3 2.5420(5) 97 ?
Ni1 Ni3 2.5420(5) 103 ?
Ni1 Ni3 2.5420(5) 7 ?
Ni1 Ni3 2.5420(5) . ?
Ni1 Ni3 2.5420(5) 107 ?
Ni1 Ni3 2.5420(5) 5 ?
Ni1 Ni3 2.5420(5) 99 ?
Ni1 Ni3 2.5420(5) 3 ?
Ni1 Ni3 2.5420(5) 101 ?
Ni1 Ni3 2.5420(5) 11 ?
Ni2 B 2.112(3) 81 ?
Ni2 B 2.112(3) 53 ?
Ni2 B 2.112(3) 25 ?
Ni2 Ni2 2.4230(7) 98_655 ?
Ni2 Ni2 2.4230(7) 100_565 ?
Ni2 Ni2 2.4230(7) 99_556 ?
Ni2 Ni3 2.6545(3) 147 ?
Ni2 Ni3 2.6545(3) 125 ?
Ni2 Ni3 2.6545(3) 35 ?
Ni2 Ni3 2.6545(3) 155 ?
Ni2 Ni3 2.6545(3) 77 ?
Ni3 B 2.083(3) 9 ?
Ni3 B 2.083(3) 5 ?
Ni3 Ni3 2.4071(9) 121 ?
Ni3 Ni3 2.5420(5) 107 ?
Ni3 Ni3 2.5420(5) 5 ?
Ni3 Ni3 2.5420(5) 9 ?
Ni3 Ni3 2.5420(5) 7 ?
Ni3 Ni2 2.6545(3) 52 ?
Ni3 Ni2 2.6545(3) 75 ?
Ni3 Ni2 2.6545(3) 172_455 ?
Ni3 Ni2 2.6545(3) 147_455 ?
B Ni3 2.083(3) 11 ?
B Ni3 2.083(3) 101 ?
B Ni3 2.083(3) 9 ?
B Ni3 2.083(3) 7 ?
B Ni2 2.112(3) 26 ?
B Ni2 2.112(3) 25_544 ?
B Ni2 2.112(3) 124_554 ?
B Ni2 2.112(3) 123_545 ?
